data_7228258
loop_
_publ_author_name
'Mineo Sato'
'Yoshiki Hama'

_publ_section_title
;
 Structure of new perovskite-related compounds, LiCuM3O9 (M = Nb, Ta)
;
_journal_name_full 'Journal of Materials Chemistry'
_journal_page_first 233
_journal_page_last 236
_journal_paper_doi 10.1039/JM9930300233
_journal_volume 3
_journal_year 1993
_chemical_formula_sum 'Cu2.667 Li2.667 O24 Ta8'
_chemical_formula_weight 2019.56
_space_group_IT_number 204
_symmetry_cell_setting cubic
_symmetry_Int_Tables_number 204
_symmetry_space_group_name_Hall '-I 2 2 3'
_symmetry_space_group_name_H-M 'I m -3'
_cell_angle_alpha 90.
_cell_angle_beta 90.
_cell_angle_gamma 90.
_cell_formula_units_Z 1
_cell_length_a 7.5178(1)
_cell_length_b 7.5178(1)
_cell_length_c 7.5178(1)
_cell_volume 424.886(10)
_diffrn_ambient_temperature 293
_diffrn_radiation_probe x-ray
_diffrn_radiation_type CuK\a
_diffrn_radiation_wavelength 1.54185
_exptl_absorpt_coefficient_mu 96.472
_exptl_crystal_density_diffrn 7.892
_exptl_crystal_F_000 861
_pd_proc_ls_prof_R_factor 0.0782
_pd_proc_ls_prof_wR_factor 0.0484
_refine_ls_number_reflns 140
_refine_ls_R_Fsqd_factor 0.0328
_refine_ls_R_I_factor 0.0223
_cod_data_source_file J-Mater-Chem-1993-3-233-236-2.cif
_cod_data_source_block LiCuTa3O9
_cod_original_cell_volume 424.90
_cod_original_formula_sum 'Cu2.667 Li2.667 Ta8 O24'
_cod_database_code 7228258

loop_
_space_group_symop_id
_space_group_symop_operation_xyz
1 x,y,z
2 -x,-y,z
3 x,-y,-z
4 -x,y,-z
5 z,x,y
6 -z,-x,y
7 z,-x,-y
8 -z,x,-y
9 y,z,x
10 y,-z,-x
11 -y,z,-x
12 -y,-z,x
13 -x,-y,-z
14 x,y,-z
15 -x,y,z
16 x,-y,z
17 -z,-x,-y
18 z,x,-y
19 -z,x,y
20 z,-x,y
21 -y,-z,-x
22 -y,z,x
23 y,-z,x
24 y,z,-x
25 1/2+x,1/2+y,1/2+z
26 1/2-x,1/2-y,1/2+z
27 1/2+x,1/2-y,1/2-z
28 1/2-x,1/2+y,1/2-z
29 1/2+z,1/2+x,1/2+y
30 1/2-z,1/2-x,1/2+y
31 1/2+z,1/2-x,1/2-y
32 1/2-z,1/2+x,1/2-y
33 1/2+y,1/2+z,1/2+x
34 1/2+y,1/2-z,1/2-x
35 1/2-y,1/2+z,1/2-x
36 1/2-y,1/2-z,1/2+x
37 1/2-x,1/2-y,1/2-z
38 1/2+x,1/2+y,1/2-z
39 1/2-x,1/2+y,1/2+z
40 1/2+x,1/2-y,1/2+z
41 1/2-z,1/2-x,1/2-y
42 1/2+z,1/2+x,1/2-y
43 1/2-z,1/2+x,1/2+y
44 1/2+z,1/2-x,1/2+y
45 1/2-y,1/2-z,1/2-x
46 1/2-y,1/2+z,1/2+x
47 1/2+y,1/2-z,1/2+x
48 1/2+y,1/2+z,1/2-x

loop_
_atom_site_label
_atom_site_type_symbol
_atom_site_thermal_displace_type
_atom_site_fract_x
_atom_site_fract_y
_atom_site_fract_z
_atom_site_occupancy
_atom_site_U_iso_or_equiv
_atom_site_calc_flag
_atom_site_refinement_flags
_atom_site_disorder_assembly
_atom_site_disorder_group
Ta Ta Uiso 0.25000 0.25000 0.25000 1.000 0.0006(8) . . . .
Cu Cu Uiso 0.00000 0.50000 0.50000 0.445 0.001(3) . . . .
O O Uiso 0.00000 0.305(4) 0.188(4) 1.000 0.004(10) . . . .
Li Li Uiso 0.00000 0.50000 0.50000 0.445 0.001(3) . . . .

loop_
_geom_angle_atom_site_label_1
_geom_angle_atom_site_label_2
_geom_angle_atom_site_label_3
_geom_angle
_geom_angle_site_symmetry_1
_geom_angle_site_symmetry_2
_geom_angle_site_symmetry_3
_geom_angle_publ_flag
O Ta O 91.4(12) . . 5_555 yes
O Ta O 91.4(12) . . 9_555 yes
O Ta O 180.00 . . 27_555 yes
O Ta O 88.6(12) . . 32_555 yes
O Ta O 88.6(12) . . 36_555 yes
O Ta O 91.4(12) 5_555 . 9_555 yes
O Ta O 88.6(12) 5_555 . 27_555 yes
O Ta O 180.00 5_555 . 32_555 yes
O Ta O 88.6(12) 5_555 . 36_555 yes
O Ta O 88.6(12) 9_555 . 27_555 yes
O Ta O 88.6(12) 9_555 . 32_555 yes
O Ta O 180.00 9_555 . 36_555 yes
O Ta O 91.4(12) 27_555 . 32_555 yes
O Ta O 91.4(12) 27_555 . 36_555 yes
O Ta O 91.4(12) 32_555 . 36_555 yes
O Cu O 64.0(9) . . 2_565 yes
O Cu O 180.00 . . 3_566 yes
O Cu O 116.0(9) . . 4_556 yes
O Cu O 111.6(5) . . 33_455 yes
O Cu O 68.4(5) . . 34_455 yes
O Cu O 111.6(5) . . 35_555 yes
O Cu O 68.4(5) . . 36_555 yes
O Cu O 116.0(9) 2_565 . 3_566 yes
O Cu O 180.00 2_565 . 4_556 yes
O Cu O 68.4(5) 2_565 . 33_455 yes
O Cu O 111.6(5) 2_565 . 34_455 yes
O Cu O 68.4(5) 2_565 . 35_555 yes
O Cu O 111.6(5) 2_565 . 36_555 yes
O Cu O 64.0(9) 3_566 . 4_556 yes
O Cu O 68.4(5) 3_566 . 33_455 yes
O Cu O 111.6(5) 3_566 . 34_455 yes
O Cu O 68.4(5) 3_566 . 35_555 yes
O Cu O 111.6(5) 3_566 . 36_555 yes
O Cu O 111.6(5) 4_556 . 33_455 yes
O Cu O 68.4(5) 4_556 . 34_455 yes
O Cu O 111.6(5) 4_556 . 35_555 yes
O Cu O 68.4(5) 4_556 . 36_555 yes
O Cu O 87.9(12) 33_455 . 34_455 yes
O Cu O 92.1(12) 33_455 . 35_555 yes
O Cu O 180.00 33_455 . 36_555 yes
O Cu O 180.00 34_455 . 35_555 yes
O Cu O 92.1(12) 34_455 . 36_555 yes
O Cu O 87.9(12) 35_555 . 36_555 yes
Ta O Cu 84.9(9) . . . yes
Ta O Ta 143.3(17) . . 15_555 yes
Ta O Cu 108.3(8) . . 29_454 yes
Ta O Cu 84.9(9) 15_555 . . yes
Cu O Cu 102.0(12) . . 29_454 yes
Ta O Cu 108.3(8) 15_555 . 29_454 yes

loop_
_geom_bond_atom_site_label_1
_geom_bond_atom_site_label_2
_geom_bond_distance
_geom_bond_site_symmetry_1
_geom_bond_site_symmetry_2
_geom_bond_publ_flag
Ta O 1.980(9) . . yes
Ta O 1.980(9) . 5_555 yes
Ta O 1.980(9) . 9_555 yes
Ta O 1.980(9) . 27_555 yes
Ta O 1.980(9) . 32_555 yes
Ta O 1.980(9) . 36_555 yes
Cu O 2.77(3) . . yes
Cu O 2.77(3) . 2_565 yes
Cu O 2.77(3) . 3_566 yes
Cu O 2.77(3) . 4_556 yes
Cu O 2.04(3) . 33_455 yes
Cu O 2.04(3) . 34_455 yes
Cu O 2.04(3) . 35_555 yes
Cu O 2.04(3) . 36_555 yes
